data_1552315
loop_
_publ_author_name
'Musgrave, Rebecca A.'
'Hailes, Rebekah L. N.'
'Annibale, Vincent T.'
'Manners, Ian'

_publ_section_title
;
 Role of torsional strain in the ring-opening polymerisation of low strain
 [n]nickelocenophanes
;
_journal_name_full 'Chemical Science'
_journal_paper_doi 10.1039/C9SC02624J
_journal_year 2019
_chemical_formula_moiety 'C34 H62 Ni O2 Si4'
_chemical_formula_sum 'C34 H62 Ni O2 Si4'
_chemical_formula_weight 673.90
_chemical_name_systematic 1,1?,2,2?-Bis(tetraisopropyldisiloxa)nickelocene
_space_group_crystal_system triclinic
_space_group_IT_number 2
_space_group_name_Hall '-P 1'
_space_group_name_H-M_alt 'P -1'
_symmetry_space_group_name_Hall '-P 1'
_symmetry_space_group_name_H-M 'P -1'
_atom_sites_solution_hydrogens geom
_atom_sites_solution_primary iterative
_audit_creation_date 2017-09-29
_audit_creation_method
;
Olex2 1.2
(compiled 2017.08.10 svn.r3458 for OlexSys, GUI svn.r5381)
;
_audit_update_record
;
2019-05-28 deposited with the CCDC.    2019-09-10 downloaded from the CCDC.
;
_cell_angle_alpha 83.268(10)
_cell_angle_beta 83.418(12)
_cell_angle_gamma 62.359(10)
_cell_formula_units_Z 1
_cell_length_a 10.1921(17)
_cell_length_b 10.2027(14)
_cell_length_c 10.3527(16)
_cell_measurement_reflns_used 3744
_cell_measurement_temperature 200(2)
_cell_measurement_theta_max 24.27
_cell_measurement_theta_min 2.26
_cell_volume 944.9(3)
_computing_cell_refinement 'SAINT v8.37A (Bruker, 2015)'
_computing_data_collection 'Bruker Apex suite'
_computing_data_reduction 'SAINT v8.37A (Bruker, 2015)'
_computing_molecular_graphics 'Olex2 (Dolomanov et al., 2009)'
_computing_publication_material 'Olex2 (Dolomanov et al., 2009)'
_computing_structure_refinement 'ShelXL (Sheldrick, 2015)'
_computing_structure_solution 'olex2.solve (Bourhis et al., 2015)'
_diffrn_ambient_temperature 200(2)
_diffrn_detector 'Bruker area detector'
_diffrn_detector_type 'CCD area detector'
_diffrn_measured_fraction_theta_full 0.996
_diffrn_measured_fraction_theta_max 0.993
_diffrn_measurement_device 'Bruker Apex II kappa CCD area detector'
_diffrn_measurement_device_type 'Bruker APEX-II CCD'
_diffrn_measurement_method '\f and \w scans'
_diffrn_radiation_monochromator graphite
_diffrn_radiation_type MoK\a
_diffrn_radiation_wavelength 0.71073
_diffrn_reflns_av_R_equivalents 0.0706
_diffrn_reflns_av_unetI/netI 0.0746
_diffrn_reflns_Laue_measured_fraction_full 0.996
_diffrn_reflns_Laue_measured_fraction_max 0.993
_diffrn_reflns_limit_h_max 12
_diffrn_reflns_limit_h_min -12
_diffrn_reflns_limit_k_max 12
_diffrn_reflns_limit_k_min -12
_diffrn_reflns_limit_l_max 12
_diffrn_reflns_limit_l_min -12
_diffrn_reflns_number 13275
_diffrn_reflns_point_group_measured_fraction_full 0.996
_diffrn_reflns_point_group_measured_fraction_max 0.993
_diffrn_reflns_theta_full 25.242
_diffrn_reflns_theta_max 25.678
_diffrn_reflns_theta_min 1.985
_diffrn_source 'fine-focus sealed tube'
_diffrn_standards_number 0
_exptl_absorpt_coefficient_mu 0.667
_exptl_absorpt_correction_T_max 0.7455
_exptl_absorpt_correction_T_min 0.5853
_exptl_absorpt_correction_type multi-scan
_exptl_absorpt_process_details
'SADABS-2014/5 (Bruker,2014/5) was used for absorption correction. wR2(int) was 0.1029 before and 0.0684 after correction. The Ratio of minimum to maximum transmission is 0.7851. The \l/2 correction factor is Not present.'
_exptl_crystal_colour green
_exptl_crystal_colour_primary green
_exptl_crystal_density_diffrn 1.184
_exptl_crystal_description block
_exptl_crystal_F_000 366
_exptl_crystal_size_max 0.527
_exptl_crystal_size_mid 0.22
_exptl_crystal_size_min 0.21
_refine_diff_density_max 0.878
_refine_diff_density_min -1.548
_refine_diff_density_rms 0.133
_refine_ls_extinction_method none
_refine_ls_goodness_of_fit_ref 1.073
_refine_ls_hydrogen_treatment constr
_refine_ls_matrix_type full
_refine_ls_number_parameters 196
_refine_ls_number_reflns 3546
_refine_ls_number_restraints 0
_refine_ls_restrained_S_all 1.073
_refine_ls_R_factor_all 0.0983
_refine_ls_R_factor_gt 0.0825
_refine_ls_shift/su_max 0.000
_refine_ls_shift/su_mean 0.000
_refine_ls_structure_factor_coef Fsqd
_refine_ls_weighting_details 'w=1/[\s^2^(Fo^2^)+(0.1877P)^2^] where P=(Fo^2^+2Fc^2^)/3'
_refine_ls_weighting_scheme calc
_refine_ls_wR_factor_gt 0.2284
_refine_ls_wR_factor_ref 0.2546
_reflns_Friedel_coverage 0.000
_reflns_number_gt 2882
_reflns_number_total 3546
_reflns_threshold_expression 'I > 2\s(I)'
_cod_data_source_file c9sc02624j2.cif
_cod_data_source_block testt1
_cod_database_code 1552315
_shelx_shelxl_version_number 2017/1
_shelx_space_group_comment
;
The symmetry employed for this shelxl refinement is uniquely defined
by the following loop, which should always be used as a source of
symmetry information in preference to the above space-group names.
They are only intended as comments.
;
_shelx_estimated_absorpt_t_max 0.873
_shelx_estimated_absorpt_t_min 0.720
_olex2_refinement_description
;
1. Twinned data refinement
 Scales: 0.609(3)
 0.391(3)
2. Fixed Uiso
 At 1.2 times of:
  All C(H) groups
 At 1.5 times of:
  All C(H,H,H) groups
3.a Ternary CH refined with riding coordinates:
 C6(H6), C9(H9), C12(H12), C15(H15)
3.b Aromatic/amide H refined with riding coordinates:
 C2(H2), C3(H3), C4(H4)
3.c Idealised Me refined as rotating group:
 C7(H7A,H7B,H7C), C8(H8A,H8B,H8C), C10(H10A,H10B,H10C), C11(H11A,H11B,H11C),
 C13(H13A,H13B,H13C), C14(H14A,H14B,H14C), C16(H16A,H16B,H16C), C17(H17A,H17B,
 H17C)
;
_olex2_submission_special_instructions 'No special instructions were received'

loop_
_space_group_symop_operation_xyz
'x, y, z'
'-x, -y, -z'

loop_
_atom_site_label
_atom_site_type_symbol
_atom_site_fract_x
_atom_site_fract_y
_atom_site_fract_z
_atom_site_U_iso_or_equiv
_atom_site_adp_type
_atom_site_occupancy
_atom_site_site_symmetry_order
_atom_site_calc_flag
_atom_site_refinement_flags_posn
_atom_site_refinement_flags_adp
_atom_site_refinement_flags_occupancy
Ni1 Ni 0.000000 1.000000 0.000000 0.0261(4) Uani 1 2 d S T P
Si1 Si 0.0987(3) 0.6539(2) 0.20514(18) 0.0260(5) Uani 1 1 d . . .
Si2 Si -0.1873(3) 0.8866(2) 0.27518(19) 0.0284(6) Uani 1 1 d . . .
O1 O -0.0307(7) 0.7386(6) 0.3194(5) 0.0302(12) Uani 1 1 d . . .
C1 C 0.0078(9) 0.7805(8) 0.0611(7) 0.0226(15) Uani 1 1 d . . .
C2 C 0.0279(11) 0.7991(9) -0.0771(7) 0.032(2) Uani 1 1 d . . .
H2 H 0.114025 0.738600 -0.128524 0.039 Uiso 1 1 calc R . .
C3 C -0.1008(12) 0.9222(10) -0.1265(6) 0.034(2) Uani 1 1 d . . .
H3 H -0.114253 0.956937 -0.215648 0.041 Uiso 1 1 calc R . .
C4 C -0.2043(11) 0.9835(9) -0.0217(7) 0.0312(18) Uani 1 1 d . . .
H4 H -0.299905 1.066039 -0.026954 0.037 Uiso 1 1 calc R . .
C5 C -0.1386(10) 0.8979(9) 0.0959(6) 0.0281(18) Uani 1 1 d . . .
C6 C 0.1129(12) 0.4667(10) 0.1904(8) 0.041(2) Uani 1 1 d . . .
H6 H 0.013388 0.484885 0.165998 0.049 Uiso 1 1 calc R . .
C7 C 0.1438(16) 0.3642(11) 0.3162(9) 0.059(3) Uani 1 1 d . . .
H7A H 0.247794 0.326270 0.334917 0.089 Uiso 1 1 calc GR . .
H7B H 0.124053 0.280950 0.305327 0.089 Uiso 1 1 calc GR . .
H7C H 0.079085 0.419987 0.388729 0.089 Uiso 1 1 calc GR . .
C8 C 0.2233(14) 0.3861(11) 0.0797(9) 0.055(3) Uani 1 1 d . . .
H8A H 0.201177 0.451562 -0.000613 0.083 Uiso 1 1 calc GR . .
H8B H 0.215334 0.296528 0.066682 0.083 Uiso 1 1 calc GR . .
H8C H 0.324221 0.358525 0.101750 0.083 Uiso 1 1 calc GR . .
C9 C 0.2725(10) 0.6578(9) 0.2446(7) 0.0322(18) Uani 1 1 d . . .
H9 H 0.244974 0.764741 0.250191 0.039 Uiso 1 1 calc R . .
C10 C 0.3267(12) 0.5800(11) 0.3803(8) 0.046(2) Uani 1 1 d . . .
H10A H 0.242065 0.611226 0.445281 0.069 Uiso 1 1 calc GR . .
H10B H 0.400108 0.607429 0.405180 0.069 Uiso 1 1 calc GR . .
H10C H 0.372112 0.472154 0.375943 0.069 Uiso 1 1 calc GR . .
C11 C 0.3993(12) 0.6022(11) 0.1389(9) 0.044(2) Uani 1 1 d . . .
H11A H 0.441590 0.494153 0.138619 0.066 Uiso 1 1 calc GR . .
H11B H 0.476314 0.628404 0.156644 0.066 Uiso 1 1 calc GR . .
H11C H 0.361448 0.648298 0.053756 0.066 Uiso 1 1 calc GR . .
C12 C -0.3520(11) 0.8523(12) 0.3146(8) 0.042(2) Uani 1 1 d . . .
H12 H -0.395503 0.887552 0.402991 0.050 Uiso 1 1 calc R . .
C13 C -0.4717(13) 0.9354(14) 0.2196(11) 0.060(3) Uani 1 1 d . . .
H13A H -0.494646 1.040429 0.210563 0.090 Uiso 1 1 calc GR . .
H13B H -0.561227 0.925956 0.252291 0.090 Uiso 1 1 calc GR . .
H13C H -0.436533 0.893613 0.134500 0.090 Uiso 1 1 calc GR . .
C14 C -0.3089(17) 0.6859(15) 0.3200(11) 0.068(3) Uani 1 1 d . . .
H14A H -0.278340 0.651348 0.231915 0.102 Uiso 1 1 calc GR . .
H14B H -0.394333 0.670149 0.355056 0.102 Uiso 1 1 calc GR . .
H14C H -0.226459 0.630296 0.376314 0.102 Uiso 1 1 calc GR . .
C15 C -0.2072(11) 1.0488(10) 0.3567(7) 0.036(2) Uani 1 1 d . . .
H15 H -0.119686 1.065781 0.324103 0.043 Uiso 1 1 calc R . .
C16 C -0.3455(16) 1.1912(13) 0.3202(11) 0.066(3) Uani 1 1 d . . .
H16A H -0.342667 1.211850 0.225320 0.099 Uiso 1 1 calc GR . .
H16B H -0.348146 1.273946 0.361840 0.099 Uiso 1 1 calc GR . .
H16C H -0.434353 1.179236 0.349987 0.099 Uiso 1 1 calc GR . .
C17 C -0.1979(14) 1.0126(12) 0.5062(8) 0.051(3) Uani 1 1 d . . .
H17A H -0.274811 0.983334 0.540810 0.077 Uiso 1 1 calc GR . .
H17B H -0.213010 1.100540 0.547713 0.077 Uiso 1 1 calc GR . .
H17C H -0.099899 0.931076 0.524434 0.077 Uiso 1 1 calc GR . .

loop_
_atom_site_aniso_label
_atom_site_aniso_U_11
_atom_site_aniso_U_22
_atom_site_aniso_U_33
_atom_site_aniso_U_23
_atom_site_aniso_U_13
_atom_site_aniso_U_12
Ni1 0.0498(11) 0.0286(8) 0.0159(6) 0.0015(6) -0.0052(7) -0.0315(7)
Si1 0.0436(14) 0.0252(11) 0.0187(9) 0.0006(8) -0.0028(9) -0.0241(10)
Si2 0.0453(15) 0.0350(13) 0.0175(9) 0.0009(8) -0.0030(8) -0.0294(12)
O1 0.041(4) 0.038(3) 0.020(2) 0.002(2) -0.009(2) -0.025(3)
C1 0.036(4) 0.021(3) 0.023(3) 0.003(3) -0.007(3) -0.023(3)
C2 0.067(6) 0.032(4) 0.017(3) 0.000(3) -0.005(3) -0.039(4)
C3 0.072(7) 0.041(5) 0.017(3) 0.009(3) -0.014(4) -0.048(5)
C4 0.055(6) 0.032(4) 0.021(3) 0.005(3) -0.009(3) -0.032(4)
C5 0.048(5) 0.035(4) 0.019(3) 0.006(3) -0.010(3) -0.035(4)
C6 0.075(7) 0.037(5) 0.032(4) 0.002(3) -0.008(4) -0.043(5)
C7 0.115(10) 0.040(5) 0.041(5) 0.014(4) -0.022(6) -0.050(6)
C8 0.091(9) 0.046(6) 0.049(5) -0.016(4) -0.001(5) -0.046(6)
C9 0.046(5) 0.032(4) 0.029(4) -0.004(3) -0.005(3) -0.026(4)
C10 0.060(7) 0.052(6) 0.037(4) 0.004(4) -0.017(4) -0.035(5)
C11 0.042(6) 0.051(6) 0.048(5) -0.013(4) 0.004(4) -0.029(5)
C12 0.049(6) 0.068(6) 0.025(4) 0.000(4) -0.004(4) -0.042(5)
C13 0.046(7) 0.081(8) 0.061(6) 0.000(6) -0.007(5) -0.037(6)
C14 0.098(10) 0.092(9) 0.062(6) 0.008(7) -0.009(7) -0.085(8)
C15 0.056(6) 0.045(5) 0.016(3) 0.000(3) -0.004(4) -0.032(5)
C16 0.085(10) 0.056(7) 0.057(6) -0.006(5) -0.004(6) -0.032(7)
C17 0.085(8) 0.058(6) 0.026(4) -0.009(4) -0.004(5) -0.045(6)

loop_
_atom_type_symbol
_atom_type_description
_atom_type_scat_dispersion_real
_atom_type_scat_dispersion_imag
_atom_type_scat_source
C C 0.0033 0.0016 'International Tables Vol C Tables 4.2.6.8 and 6.1.1.4'
H H 0.0000 0.0000 'International Tables Vol C Tables 4.2.6.8 and 6.1.1.4'
Ni Ni 0.3393 1.1124 'International Tables Vol C Tables 4.2.6.8 and 6.1.1.4'
O O 0.0106 0.0060 'International Tables Vol C Tables 4.2.6.8 and 6.1.1.4'
Si Si 0.0817 0.0704 'International Tables Vol C Tables 4.2.6.8 and 6.1.1.4'

loop_
_geom_angle_atom_site_label_1
_geom_angle_atom_site_label_2
_geom_angle_atom_site_label_3
_geom_angle
_geom_angle_site_symmetry_1
_geom_angle_site_symmetry_3
C1 Ni1 C1 180.0(4) . 2_575
C2 Ni1 C1 142.2(2) . 2_575
C2 Ni1 C1 37.8(2) 2_575 2_575
C2 Ni1 C1 142.2(2) 2_575 .
C2 Ni1 C1 37.8(2) . .
C2 Ni1 C2 180.0 . 2_575
C2 Ni1 C3 141.6(4) . 2_575
C2 Ni1 C3 38.4(4) . .
C2 Ni1 C3 141.6(4) 2_575 .
C2 Ni1 C3 38.4(4) 2_575 2_575
C2 Ni1 C4 116.6(3) 2_575 .
C2 Ni1 C4 63.4(3) . .
C2 Ni1 C4 63.4(3) 2_575 2_575
C2 Ni1 C4 116.6(3) . 2_575
C2 Ni1 C5 63.1(3) . .
C2 Ni1 C5 63.1(3) 2_575 2_575
C2 Ni1 C5 116.9(3) . 2_575
C2 Ni1 C5 116.9(3) 2_575 .
C3 Ni1 C1 64.1(3) . .
C3 Ni1 C1 115.9(3) 2_575 .
C3 Ni1 C1 64.1(3) 2_575 2_575
C3 Ni1 C1 115.9(3) . 2_575
C3 Ni1 C3 180.0(2) . 2_575
C3 Ni1 C4 37.4(3) . .
C3 Ni1 C4 142.6(3) . 2_575
C3 Ni1 C4 37.4(3) 2_575 2_575
C3 Ni1 C4 142.6(3) 2_575 .
C3 Ni1 C5 63.2(2) . .
C3 Ni1 C5 63.2(2) 2_575 2_575
C3 Ni1 C5 116.8(2) 2_575 .
C3 Ni1 C5 116.8(2) . 2_575
C4 Ni1 C1 64.3(3) 2_575 2_575
C4 Ni1 C1 115.7(3) . 2_575
C4 Ni1 C1 64.3(3) . .
C4 Ni1 C1 115.7(3) 2_575 .
C4 Ni1 C4 180.0 2_575 .
C4 Ni1 C5 38.3(3) . .
C4 Ni1 C5 38.3(3) 2_575 2_575
C4 Ni1 C5 141.7(3) 2_575 .
C4 Ni1 C5 141.7(3) . 2_575
C5 Ni1 C1 141.7(3) 2_575 .
C5 Ni1 C1 38.3(3) . .
C5 Ni1 C1 38.3(3) 2_575 2_575
C5 Ni1 C1 141.7(3) . 2_575
C5 Ni1 C5 180.0 2_575 .
O1 Si1 C1 98.6(3) . .
O1 Si1 C6 109.6(4) . .
O1 Si1 C9 107.1(3) . .
C1 Si1 C9 114.3(3) . .
C6 Si1 C1 109.4(3) . .
C6 Si1 C9 116.4(4) . .
O1 Si2 C5 98.7(4) . .
O1 Si2 C12 111.7(4) . .
O1 Si2 C15 108.4(3) . .
C12 Si2 C5 112.6(3) . .
C12 Si2 C15 111.6(4) . .
C15 Si2 C5 113.0(3) . .
Si1 O1 Si2 118.6(3) . .
Si1 C1 Ni1 126.8(3) . .
C2 C1 Ni1 69.1(4) . .
C2 C1 Si1 141.8(7) . .
C2 C1 C5 105.5(7) . .
C5 C1 Ni1 70.3(4) . .
C5 C1 Si1 112.6(5) . .
C1 C2 Ni1 73.0(4) . .
C1 C2 C3 109.7(8) . .
C3 C2 Ni1 70.8(4) . .
C2 C3 Ni1 70.8(4) . .
C4 C3 Ni1 72.6(4) . .
C4 C3 C2 108.6(6) . .
C3 C4 Ni1 70.0(5) . .
C3 C4 C5 107.4(8) . .
C5 C4 Ni1 71.0(4) . .
Si2 C5 Ni1 125.3(3) . .
C1 C5 Ni1 71.4(4) . .
C1 C5 Si2 111.5(5) . .
C4 C5 Ni1 70.8(4) . .
C4 C5 Si2 139.7(7) . .
C4 C5 C1 108.8(7) . .
C7 C6 Si1 115.5(6) . .
C8 C6 Si1 112.5(5) . .
C8 C6 C7 110.1(9) . .
C10 C9 Si1 113.3(6) . .
C11 C9 Si1 114.3(6) . .
C11 C9 C10 110.9(8) . .
C13 C12 Si2 113.0(6) . .
C13 C12 C14 108.9(8) . .
C14 C12 Si2 111.6(8) . .
C16 C15 Si2 112.6(7) . .
C16 C15 C17 112.9(9) . .
C17 C15 Si2 110.7(6) . .

loop_
_geom_bond_atom_site_label_1
_geom_bond_atom_site_label_2
_geom_bond_distance
_geom_bond_site_symmetry_2
Ni1 C1 2.222(6) 2_575
Ni1 C1 2.222(6) .
Ni1 C2 2.170(7) .
Ni1 C2 2.170(7) 2_575
Ni1 C3 2.171(6) .
Ni1 C3 2.171(6) 2_575
Ni1 C4 2.203(8) .
Ni1 C4 2.203(8) 2_575
Ni1 C5 2.206(6) 2_575
Ni1 C5 2.206(6) .
Si1 O1 1.646(6) .
Si1 C1 1.873(7) .
Si1 C6 1.871(8) .
Si1 C9 1.881(8) .
Si2 O1 1.675(7) .
Si2 C5 1.870(7) .
Si2 C12 1.861(9) .
Si2 C15 1.862(8) .
C1 C2 1.424(9) .
C1 C5 1.453(12) .
C2 C3 1.427(14) .
C3 C4 1.402(13) .
C4 C5 1.445(10) .
C6 C7 1.536(11) .
C6 C8 1.524(14) .
C9 C10 1.555(11) .
C9 C11 1.527(12) .
C12 C13 1.514(14) .
C12 C14 1.539(16) .
C15 C16 1.528(16) .
C15 C17 1.552(10) .

loop_
_twin_individual_id
_twin_individual_mass_fraction_refined
1 0.609(3)
2 0.391(3)
